data_4506140
loop_
_publ_author_name
'Hu, Jin-Song'
'Yao, Xiao-Qiang'
'Zhang, Ming-Dao'
'Qin, Ling'
'Li, Yi-Zhi'
'Guo, Zi-Jian'
'Zheng, He-Gen'
'Xue, Zi-Ling'

_publ_section_title
;
 Syntheses, Structures, and Characteristics of Four New Metal--Organic
 Frameworks Based on Flexible Tetrapyridines and Aromatic Polycarboxylate
 Acids
;
_journal_issue 7
_journal_name_full 'Crystal Growth &amp; Design'
_journal_page_first 3426
_journal_paper_doi 10.1021/cg201362x
_journal_volume 12
_journal_year 2012
_chemical_formula_moiety 'C45 H32 N4 O20 Zn2'
_chemical_formula_sum 'C45 H32 N4 O20 Zn2'
_chemical_formula_weight 1079.53
_chemical_name_systematic
; 
 ? 
;
_space_group_IT_number 142
_symmetry_cell_setting tetragonal
_symmetry_space_group_name_Hall '-I 4bd 2c'
_symmetry_space_group_name_H-M 'I 41/a c d :2'
_atom_sites_solution_hydrogens geom
_atom_sites_solution_primary direct
_atom_sites_solution_secondary difmap
_audit_creation_method SHELXL-97
_cell_angle_alpha 90.00
_cell_angle_beta 90.00
_cell_angle_gamma 90.00
_cell_formula_units_Z 8
_cell_length_a 16.1936(9)
_cell_length_b 16.1936(9)
_cell_length_c 29.884(3)
_cell_measurement_reflns_used 3351
_cell_measurement_temperature 291(2)
_cell_measurement_theta_max 24.63
_cell_measurement_theta_min 2.50
_cell_volume 7836.6(10)
_computing_cell_refinement 'SMART (Bruker, 2000)'
_computing_data_collection 'SMART (Bruker, 2000)'
_computing_data_reduction 'SMART (Bruker, 2000)'
_computing_molecular_graphics SHELXTL
_computing_publication_material SHELXTL
_computing_structure_refinement 'SHELXL-97 (Sheldrick, 1997)'
_computing_structure_solution 'SHELXS-97 (Sheldrick, 1990)'
_diffrn_ambient_temperature 291(2)
_diffrn_measured_fraction_theta_full 1.000
_diffrn_measured_fraction_theta_max 1.000
_diffrn_measurement_device_type 'CCD area detector'
_diffrn_measurement_method 'phi and omega scans'
_diffrn_radiation_monochromator graphite
_diffrn_radiation_source 'fine-focus sealed tube'
_diffrn_radiation_type MoK\a
_diffrn_radiation_wavelength 0.71073
_diffrn_reflns_av_R_equivalents 0.0545
_diffrn_reflns_av_sigmaI/netI 0.0330
_diffrn_reflns_limit_h_max 18
_diffrn_reflns_limit_h_min -19
_diffrn_reflns_limit_k_max 19
_diffrn_reflns_limit_k_min -19
_diffrn_reflns_limit_l_max 21
_diffrn_reflns_limit_l_min -36
_diffrn_reflns_number 19640
_diffrn_reflns_theta_full 26.00
_diffrn_reflns_theta_max 26.00
_diffrn_reflns_theta_min 2.24
_exptl_absorpt_coefficient_mu 1.326
_exptl_absorpt_correction_T_max 0.737
_exptl_absorpt_correction_T_min 0.715
_exptl_absorpt_correction_type multi-scan
_exptl_absorpt_process_details 'SADABS; Bruker, 2000'
_exptl_crystal_colour colorless
_exptl_crystal_density_diffrn 1.830
_exptl_crystal_density_method 'not measured'
_exptl_crystal_description block
_exptl_crystal_F_000 4400
_exptl_crystal_size_max 0.26
_exptl_crystal_size_mid 0.24
_exptl_crystal_size_min 0.23
_refine_diff_density_max 0.288
_refine_diff_density_min -0.392
_refine_diff_density_rms 0.054
_refine_ls_extinction_method none
_refine_ls_goodness_of_fit_ref 1.060
_refine_ls_hydrogen_treatment constr
_refine_ls_matrix_type full
_refine_ls_number_parameters 163
_refine_ls_number_reflns 1927
_refine_ls_number_restraints 0
_refine_ls_restrained_S_all 1.060
_refine_ls_R_factor_all 0.0573
_refine_ls_R_factor_gt 0.0419
_refine_ls_shift/su_max 0.019
_refine_ls_shift/su_mean 0.002
_refine_ls_structure_factor_coef Fsqd
_refine_ls_weighting_details 'calc w=1/[\s^2^(Fo^2^)+(0.0700P)^2^+1.2200P] where P=(Fo^2^+2Fc^2^)/3'
_refine_ls_weighting_scheme calc
_refine_ls_wR_factor_gt 0.1105
_refine_ls_wR_factor_ref 0.1147
_reflns_number_gt 1524
_reflns_number_total 1927
_reflns_threshold_expression >2sigma(I)
_cod_data_source_file cg201362x_si_002.cif
_cod_data_source_block 4
_cod_depositor_comments 'Adding full bibliography for 4506137--4506140.cif.'
_cod_original_cell_volume 7836.5(10)
_cod_original_sg_symbol_H-M I41/acd
_cod_database_code 4506140

loop_
_symmetry_equiv_pos_as_xyz
'x, y, z'
'-x+1/2, -y, z+1/2'
'-y+1/4, x+3/4, z+1/4'
'y+1/4, -x+1/4, z+3/4'
'-x+1/2, y, -z'
'x, -y, -z+1/2'
'y+1/4, x+3/4, -z+3/4'
'-y+1/4, -x+1/4, -z+1/4'
'x+1/2, y+1/2, z+1/2'
'-x+1, -y+1/2, z+1'
'-y+3/4, x+5/4, z+3/4'
'y+3/4, -x+3/4, z+5/4'
'-x+1, y+1/2, -z+1/2'
'x+1/2, -y+1/2, -z+1'
'y+3/4, x+5/4, -z+5/4'
'-y+3/4, -x+3/4, -z+3/4'
'-x, -y, -z'
'x-1/2, y, -z-1/2'
'y-1/4, -x-3/4, -z-1/4'
'-y-1/4, x-1/4, -z-3/4'
'x-1/2, -y, z'
'-x, y, z-1/2'
'-y-1/4, -x-3/4, z-3/4'
'y-1/4, x-1/4, z-1/4'
'-x+1/2, -y+1/2, -z+1/2'
'x, y+1/2, -z'
'y+1/4, -x-1/4, -z+1/4'
'-y+1/4, x+1/4, -z-1/4'
'x, -y+1/2, z+1/2'
'-x+1/2, y+1/2, z'
'-y+1/4, -x-1/4, z-1/4'
'y+1/4, x+1/4, z+1/4'

loop_
_atom_site_label
_atom_site_type_symbol
_atom_site_fract_x
_atom_site_fract_y
_atom_site_fract_z
_atom_site_U_iso_or_equiv
_atom_site_adp_type
_atom_site_occupancy
_atom_site_symmetry_multiplicity
_atom_site_calc_flag
_atom_site_refinement_flags
C1 C 0.2500 0.3049(3) 0.0000 0.0359(10) Uani 1 2 d S
H1 H 0.2500 0.3623 0.0000 0.043 Uiso 1 2 calc SR
C2 C 0.2579(2) 0.2630(2) 0.04035(11) 0.0361(8) Uani 1 1 d .
C3 C 0.2570(2) 0.1766(2) 0.04037(12) 0.0383(8) Uani 1 1 d .
C4 C 0.2500 0.1375(3) 0.0000 0.0397(11) Uani 1 2 d S
H4 H 0.2500 0.0801 0.0000 0.048 Uiso 1 2 calc SR
C5 C 0.2749(2) 0.3165(2) 0.08104(11) 0.0373(8) Uani 1 1 d .
C6 C 0.25849(19) 0.12604(19) 0.08238(11) 0.0335(7) Uani 1 1 d .
C7 C 0.0000 0.2500 0.1250 0.0429(16) Uani 1 4 d S
C8 C 0.0681(2) 0.2335(3) 0.15920(12) 0.0474(9) Uani 1 1 d .
H8A H 0.1229 0.2454 0.1478 0.057 Uiso 1 1 calc R
H8B H 0.0660 0.1781 0.1715 0.057 Uiso 1 1 calc R
C9 C 0.0835(3) 0.2933(3) 0.23327(14) 0.0508(10) Uani 1 1 d .
C10 C 0.1415(2) 0.3507(2) 0.24318(12) 0.0462(9) Uani 1 1 d .
H10 H 0.1528 0.3937 0.2235 0.055 Uiso 1 1 calc R
C11 C 0.1836(2) 0.3437(2) 0.28328(12) 0.0442(8) Uani 1 1 d .
H11 H 0.2228 0.3832 0.2910 0.053 Uiso 1 1 calc R
C12 C 0.1120(2) 0.2263(2) 0.30215(12) 0.0429(8) Uani 1 1 d .
H12 H 0.1016 0.1847 0.3228 0.051 Uiso 1 1 calc R
C13 C 0.0686(2) 0.2297(3) 0.26339(12) 0.0448(9) Uani 1 1 d .
H13 H 0.0291 0.1897 0.2570 0.054 Uiso 1 1 calc R
N1 N 0.16887(19) 0.28242(17) 0.31035(10) 0.0400(7) Uani 1 1 d .
H1A H 0.1974 0.2784 0.3345 0.048 Uiso 1 1 calc R
O1 O 0.22018(14) 0.37120(14) 0.08873(8) 0.0368(5) Uani 1 1 d .
O2 O 0.33923(14) 0.30651(15) 0.10205(8) 0.0405(6) Uani 1 1 d .
O3 O 0.27539(14) 0.05000(15) 0.07609(8) 0.0383(6) Uani 1 1 d .
O4 O 0.24344(15) 0.15697(15) 0.11884(8) 0.0374(5) Uani 1 1 d .
O5 O 0.03618(16) 0.29922(16) 0.19157(8) 0.0456(6) Uani 1 1 d .
Zn1 Zn 0.22251(2) 0.47251(2) 0.1250 0.03128(19) Uani 1 2 d S

loop_
_atom_site_aniso_label
_atom_site_aniso_U_11
_atom_site_aniso_U_22
_atom_site_aniso_U_33
_atom_site_aniso_U_23
_atom_site_aniso_U_13
_atom_site_aniso_U_12
C1 0.043(2) 0.032(2) 0.034(2) 0.000 0.020(2) 0.000
C2 0.0344(17) 0.0407(18) 0.0332(17) 0.0125(14) 0.0126(14) 0.0171(14)
C3 0.0325(16) 0.0398(19) 0.0428(19) -0.0118(15) 0.0158(14) -0.0133(15)
C4 0.038(2) 0.034(3) 0.047(3) 0.000 0.017(2) 0.000
C5 0.0401(19) 0.0434(19) 0.0282(16) 0.0165(14) 0.0089(14) 0.0152(14)
C6 0.0315(15) 0.0355(17) 0.0336(17) -0.0173(14) -0.0041(13) -0.0055(13)
C7 0.048(2) 0.048(2) 0.033(3) 0.000 0.000 -0.013(3)
C8 0.0396(19) 0.062(2) 0.0411(19) -0.0073(18) -0.0002(16) 0.0029(17)
C9 0.052(2) 0.051(2) 0.050(2) -0.0055(18) -0.0082(18) 0.0013(18)
C10 0.045(2) 0.058(2) 0.0349(19) -0.0064(17) 0.0123(15) -0.0188(17)
C11 0.0431(19) 0.047(2) 0.042(2) 0.0037(16) -0.0038(15) -0.0025(16)
C12 0.0433(19) 0.0438(19) 0.0416(19) -0.0078(16) 0.0149(16) 0.0003(15)
C13 0.044(2) 0.051(2) 0.0393(19) -0.0071(17) 0.0153(16) -0.0003(16)
N1 0.0485(17) 0.0377(15) 0.0338(14) -0.0083(12) -0.0066(13) 0.0135(13)
O1 0.0388(12) 0.0316(12) 0.0401(13) 0.0000(10) 0.0114(10) -0.0004(9)
O2 0.0359(12) 0.0477(13) 0.0379(13) -0.0123(11) 0.0028(10) 0.0161(10)
O3 0.0419(13) 0.0400(12) 0.0329(12) 0.0146(10) 0.0131(10) 0.0093(10)
O4 0.0403(12) 0.0366(12) 0.0353(12) -0.0099(10) 0.0145(10) 0.0027(10)
O5 0.0490(14) 0.0482(13) 0.0395(13) 0.0051(11) -0.0010(11) 0.0036(11)
Zn1 0.0302(2) 0.0302(2) 0.0335(3) 0.00148(15) -0.00148(15) -0.00328(19)

loop_
_atom_type_symbol
_atom_type_description
_atom_type_scat_dispersion_real
_atom_type_scat_dispersion_imag
_atom_type_scat_source
C C 0.0033 0.0016 'International Tables Vol C Tables 4.2.6.8 and 6.1.1.4'
H H 0.0000 0.0000 'International Tables Vol C Tables 4.2.6.8 and 6.1.1.4'
N N 0.0061 0.0033 'International Tables Vol C Tables 4.2.6.8 and 6.1.1.4'
O O 0.0106 0.0060 'International Tables Vol C Tables 4.2.6.8 and 6.1.1.4'
Zn Zn 0.2839 1.4301 'International Tables Vol C Tables 4.2.6.8 and 6.1.1.4'

loop_
_geom_angle_atom_site_label_1
_geom_angle_atom_site_label_2
_geom_angle_atom_site_label_3
_geom_angle
_geom_angle_site_symmetry_1
_geom_angle_site_symmetry_3
C2 C1 C2 121.5(5) 5 .
C2 C1 H1 119.2 5 .
C2 C1 H1 119.2 . .
C1 C2 C3 119.2(3) . .
C1 C2 C5 115.7(3) . .
C3 C2 C5 124.9(3) . .
C4 C3 C2 117.6(4) . .
C4 C3 C6 119.2(3) . .
C2 C3 C6 123.1(3) . .
C3 C4 C3 124.8(5) . 5
C3 C4 H4 117.6 . .
C3 C4 H4 117.6 5 .
O2 C5 O1 126.1(3) . .
O2 C5 C2 119.3(3) . .
O1 C5 C2 114.5(3) . .
O4 C6 O3 124.7(3) . .
O4 C6 C3 121.3(3) . .
O3 C6 C3 114.0(3) . .
C8 C7 C8 134.5(3) 15_444 .
C8 C7 C8 96.0(3) 15_444 8
C8 C7 C8 101.2(3) . 8
C8 C7 C8 101.2(3) 15_444 10_454
C8 C7 C8 96.0(3) . 10_454
C8 C7 C8 134.5(3) 8 10_454
C7 C8 O5 93.3(2) . .
C7 C8 H8A 113.1 . .
O5 C8 H8A 113.1 . .
C7 C8 H8B 113.1 . .
O5 C8 H8B 113.1 . .
H8A C8 H8B 110.4 . .
C10 C9 C13 119.2(4) . .
C10 C9 O5 120.2(4) . .
C13 C9 O5 120.6(3) . .
C9 C10 C11 118.4(4) . .
C9 C10 H10 120.8 . .
C11 C10 H10 120.8 . .
N1 C11 C10 120.7(4) . .
N1 C11 H11 119.7 . .
C10 C11 H11 119.7 . .
N1 C12 C13 119.6(4) . .
N1 C12 H12 120.2 . .
C13 C12 H12 120.2 . .
C12 C13 C9 119.6(4) . .
C12 C13 H13 120.2 . .
C9 C13 H13 120.2 . .
C11 N1 C12 122.6(3) . .
C11 N1 H1A 118.7 . .
C12 N1 H1A 118.7 . .
C5 O1 Zn1 131.8(2) . .
C6 O3 Zn1 121.4(2) . 20_656
C9 O5 C8 108.4(3) . .
O3 Zn1 O3 123.54(13) 30 27_565
O3 Zn1 O1 97.21(10) 30 .
O3 Zn1 O1 116.44(10) 27_565 .
O3 Zn1 O1 116.44(10) 30 15_444
O3 Zn1 O1 97.21(10) 27_565 15_444
O1 Zn1 O1 105.77(13) . 15_444

loop_
_geom_bond_atom_site_label_1
_geom_bond_atom_site_label_2
_geom_bond_distance
_geom_bond_site_symmetry_2
C1 C2 1.389(4) 5
C1 C2 1.389(4) .
C1 H1 0.9300 .
C2 C3 1.399(5) .
C2 C5 1.518(5) .
C3 C4 1.367(4) .
C3 C6 1.499(5) .
C4 C3 1.367(4) 5
C4 H4 0.9300 .
C5 O2 1.227(4) .
C5 O1 1.274(4) .
C6 O4 1.224(4) .
C6 O3 1.275(4) .
C7 C8 1.527(4) 15_444
C7 C8 1.527(4) .
C7 C8 1.527(4) 8
C7 C8 1.527(4) 10_454
C8 O5 1.528(5) .
C8 H8A 0.9700 .
C8 H8B 0.9700 .
C9 C10 1.354(5) .
C9 C13 1.388(6) .
C9 O5 1.467(5) .
C10 C11 1.383(5) .
C10 H10 0.9300 .
C11 N1 1.302(5) .
C11 H11 0.9300 .
C12 N1 1.317(5) .
C12 C13 1.356(5) .
C12 H12 0.9300 .
C13 H13 0.9300 .
N1 H1A 0.8600 .
O1 Zn1 1.967(2) .
O3 Zn1 1.927(2) 20_656
Zn1 O3 1.927(2) 30
Zn1 O3 1.927(2) 27_565
Zn1 O1 1.967(2) 15_444

loop_
_geom_torsion_atom_site_label_1
_geom_torsion_atom_site_label_2
_geom_torsion_atom_site_label_3
_geom_torsion_atom_site_label_4
_geom_torsion
_geom_torsion_site_symmetry_1
_geom_torsion_site_symmetry_4
C2 C1 C2 C3 -0.7(2) 5 .
C2 C1 C2 C5 173.8(3) 5 .
C1 C2 C3 C4 1.3(4) . .
C5 C2 C3 C4 -172.6(3) . .
C1 C2 C3 C6 -175.1(3) . .
C5 C2 C3 C6 10.9(5) . .
C2 C3 C4 C3 -0.7(2) . 5
C6 C3 C4 C3 175.9(3) . 5
C1 C2 C5 O2 -118.5(3) . .
C3 C2 C5 O2 55.7(5) . .
C1 C2 C5 O1 58.7(4) . .
C3 C2 C5 O1 -127.2(3) . .
C4 C3 C6 O4 -161.0(3) . .
C2 C3 C6 O4 15.3(5) . .
C4 C3 C6 O3 18.1(4) . .
C2 C3 C6 O3 -165.5(3) . .
C8 C7 C8 O5 75.4(2) 15_444 .
C8 C7 C8 O5 -174.4(3) 8 .
C8 C7 C8 O5 -36.74(13) 10_454 .
C13 C9 C10 C11 -0.2(6) . .
O5 C9 C10 C11 178.7(3) . .
C9 C10 C11 N1 1.4(6) . .
N1 C12 C13 C9 -1.3(5) . .
C10 C9 C13 C12 0.2(6) . .
O5 C9 C13 C12 -178.7(3) . .
C10 C11 N1 C12 -2.6(5) . .
C13 C12 N1 C11 2.6(5) . .
O2 C5 O1 Zn1 15.1(5) . .
C2 C5 O1 Zn1 -161.8(2) . .
O4 C6 O3 Zn1 1.0(4) . 20_656
C3 C6 O3 Zn1 -178.1(2) . 20_656
C10 C9 O5 C8 105.8(4) . .
C13 C9 O5 C8 -75.3(4) . .
C7 C8 O5 C9 172.7(2) . .
C5 O1 Zn1 O3 107.3(3) . 30
C5 O1 Zn1 O3 -25.9(3) . 27_565
C5 O1 Zn1 O1 -132.5(3) . 15_444
